data_4300281
loop_
_publ_author_name
'Luzyanin, Konstantin V.'
'Kukushkin, Vadim Yu.'
'Ryabov, Alexander D.'
'Haukka, Matti'
'Pombeiro, Armando J. L.'

_publ_section_title
;
 Kinetic and Mechanistic Study of the Pt(II) versus Pt(IV) Effect in
 the Platinum-Mediated Nitrile--Hydroxylamine Coupling
;
_journal_coden_ASTM INOCAJ
_journal_issue 8
_journal_name_full 'Inorganic Chemistry'
_journal_page_first 2944
_journal_page_last 2953
_journal_paper_doi 10.1021/ic048388c
_journal_volume 44
_journal_year 2005
_chemical_formula_sum 'C14 H32 Cl2 N4 O2 Pt'
_chemical_formula_weight 554.43
_chemical_name_common PtCl2(NHC(Et)ON(Et)2)2
_space_group_IT_number 14
_symmetry_cell_setting monoclinic
_symmetry_space_group_name_Hall '-P 2ybc'
_symmetry_space_group_name_H-M 'P 1 21/c 1'
_cell_angle_alpha 90.00
_cell_angle_beta 99.251(11)
_cell_angle_gamma 90.00
_cell_formula_units_Z 4
_cell_length_a 11.2917(16)
_cell_length_b 13.2252(15)
_cell_length_c 14.9965(14)
_cell_measurement_temperature 110(2)
_cell_volume 2210.4(5)
_diffrn_ambient_temperature 110(2)
_exptl_crystal_density_diffrn 1.666
_cod_duplicate_entry 4300808
_cod_depositor_comments
;
The following automatic conversions were performed:
'_symmetry_cell_setting' value 'Monoclinic' changed to 'monoclinic'
according to '/home/saulius/struct/CIF-dictionaries/cif_core.dic'
dictionary named 'cif_core.dic' version 2.4.1 from 2010-06-29.

Automatic conversion script
Id: cif_fix_enum 1527 2010-12-29 10:47:43Z saulius 
;
_cod_original_sg_symbol_H-M 'P 21/c'
_cod_database_code 4300281

loop_
_symmetry_equiv_pos_as_xyz
'x, y, z'
'-x, y+1/2, -z+1/2'
'-x, -y, -z'
'x, -y-1/2, z-1/2'

loop_
_atom_site_label
_atom_site_type_symbol
_atom_site_fract_x
_atom_site_fract_y
_atom_site_fract_z
_atom_site_U_iso_or_equiv
_atom_site_adp_type
_atom_site_occupancy
_atom_site_symmetry_multiplicity
_atom_site_calc_flag
_atom_site_refinement_flags
_atom_site_disorder_assembly
_atom_site_disorder_group
Pt1 Pt 1.005615(9) 0.075410(8) 0.910906(7) 0.01574(4) Uani 1 1 d . . .
Cl1 Cl 1.20699(7) 0.04540(6) 0.91271(5) 0.02546(16) Uani 1 1 d . . .
Cl2 Cl 0.95241(7) -0.06639(6) 0.82437(5) 0.02741(17) Uani 1 1 d . . .
O5 O 0.64414(19) 0.17859(17) 0.85734(16) 0.0331(5) Uani 1 1 d . . .
O9 O 1.12477(19) 0.35853(15) 1.02653(13) 0.0257(5) Uani 1 1 d . . .
N1 N 0.8294(2) 0.10413(19) 0.90838(17) 0.0223(5) Uani 1 1 d . . .
H01 H 0.7909 0.0622 0.9397 0.033 Uiso 1 1 d . . .
N2 N 0.5921(2) 0.1036(2) 0.9119(2) 0.0407(8) Uani 1 1 d . . .
N3 N 1.0500(2) 0.19793(18) 0.98885(15) 0.0193(5) Uani 1 1 d . . .
H03 H 1.0626 0.1980 1.0556 0.029 Uiso 1 1 d . . .
N4 N 1.1122(2) 0.33226(19) 1.12010(16) 0.0260(6) Uani 1 1 d . . .
C1 C 0.7634(3) 0.1660(2) 0.8579(2) 0.0270(7) Uani 1 1 d . . .
C2 C 0.8046(3) 0.2344(3) 0.7905(2) 0.0325(8) Uani 1 1 d . . .
H2A H 0.7662 0.2134 0.7293 0.039 Uiso 1 1 calc R . .
H2B H 0.8924 0.2265 0.7939 0.039 Uiso 1 1 calc R . .
C3 C 0.7771(4) 0.3444(3) 0.8034(3) 0.0493(10) Uani 1 1 d . . .
H3A H 0.6900 0.3538 0.7963 0.074 Uiso 1 1 calc R . .
H3B H 0.8094 0.3850 0.7583 0.074 Uiso 1 1 calc R . .
H3C H 0.8139 0.3658 0.8641 0.074 Uiso 1 1 calc R . .
C4 C 0.5370(4) 0.1632(4) 0.9758(3) 0.0563(12) Uani 1 1 d . . .
H4A H 0.4846 0.1191 1.0059 0.068 Uiso 1 1 calc R . .
H4B H 0.4862 0.2165 0.9427 0.068 Uiso 1 1 calc R . .
C5 C 0.6293(4) 0.2113(4) 1.0458(3) 0.0651(13) Uani 1 1 d . . .
H5A H 0.6867 0.1600 1.0727 0.098 Uiso 1 1 calc R . .
H5B H 0.5898 0.2415 1.0930 0.098 Uiso 1 1 calc R . .
H5C H 0.6718 0.2641 1.0176 0.098 Uiso 1 1 calc R . .
C6 C 0.5007(3) 0.0529(3) 0.8452(3) 0.0555(12) Uani 1 1 d . . .
H6A H 0.4440 0.1040 0.8150 0.067 Uiso 1 1 calc R . .
H6B H 0.4547 0.0048 0.8769 0.067 Uiso 1 1 calc R . .
C7 C 0.5566(4) -0.0033(4) 0.7750(4) 0.0743(15) Uani 1 1 d . . .
H7A H 0.5945 0.0450 0.7389 0.112 Uiso 1 1 calc R . .
H7B H 0.4943 -0.0410 0.7355 0.112 Uiso 1 1 calc R . .
H7C H 0.6172 -0.0505 0.8049 0.112 Uiso 1 1 calc R . .
C8 C 1.0937(3) 0.2816(2) 0.96778(19) 0.0212(6) Uani 1 1 d . . .
C9 C 1.1176(3) 0.3101(2) 0.87619(19) 0.0226(6) Uani 1 1 d . . .
H9A H 1.0673 0.3691 0.8542 0.027 Uiso 1 1 calc R . .
H9B H 1.0942 0.2532 0.8341 0.027 Uiso 1 1 calc R . .
C10 C 1.2490(3) 0.3361(3) 0.8754(2) 0.0347(8) Uani 1 1 d . . .
H10A H 1.2736 0.3905 0.9189 0.052 Uiso 1 1 calc R . .
H10B H 1.2591 0.3584 0.8148 0.052 Uiso 1 1 calc R . .
H10C H 1.2987 0.2762 0.8922 0.052 Uiso 1 1 calc R . .
C11 C 1.0295(3) 0.4081(2) 1.1454(2) 0.0322(8) Uani 1 1 d . . .
H11A H 1.0582 0.4764 1.1321 0.039 Uiso 1 1 calc R . .
H11B H 1.0285 0.4039 1.2112 0.039 Uiso 1 1 calc R . .
C12 C 0.9040(3) 0.3933(3) 1.0951(3) 0.0419(9) Uani 1 1 d . . .
H12A H 0.9020 0.4094 1.0311 0.063 Uiso 1 1 calc R . .
H12B H 0.8488 0.4380 1.1205 0.063 Uiso 1 1 calc R . .
H12C H 0.8797 0.3228 1.1010 0.063 Uiso 1 1 calc R . .
C13 C 1.2337(3) 0.3456(3) 1.1704(2) 0.0332(8) Uani 1 1 d . . .
H13A H 1.2312 0.3424 1.2360 0.040 Uiso 1 1 calc R . .
H13B H 1.2643 0.4132 1.1569 0.040 Uiso 1 1 calc R . .
C14 C 1.3179(3) 0.2651(3) 1.1458(2) 0.0442(9) Uani 1 1 d . . .
H14A H 1.2830 0.1982 1.1524 0.066 Uiso 1 1 calc R . .
H14B H 1.3952 0.2702 1.1859 0.066 Uiso 1 1 calc R . .
H14C H 1.3299 0.2746 1.0830 0.066 Uiso 1 1 calc R . .

loop_
_atom_site_aniso_label
_atom_site_aniso_U_11
_atom_site_aniso_U_22
_atom_site_aniso_U_33
_atom_site_aniso_U_23
_atom_site_aniso_U_13
_atom_site_aniso_U_12
Pt1 0.01924(6) 0.01536(6) 0.01271(6) 0.00071(4) 0.00282(4) 0.00122(5)
Cl1 0.0228(4) 0.0274(4) 0.0276(4) 0.0040(3) 0.0082(3) 0.0055(3)
Cl2 0.0439(4) 0.0216(4) 0.0173(4) -0.0032(3) 0.0065(3) -0.0079(3)
O5 0.0212(11) 0.0346(13) 0.0429(14) 0.0175(11) 0.0037(10) 0.0032(10)
O9 0.0404(13) 0.0186(11) 0.0191(11) -0.0002(8) 0.0079(9) -0.0030(10)
N1 0.0195(12) 0.0232(13) 0.0246(14) 0.0065(11) 0.0048(10) 0.0005(10)
N2 0.0229(15) 0.0489(19) 0.051(2) 0.0241(15) 0.0069(13) -0.0010(13)
N3 0.0250(13) 0.0179(13) 0.0148(12) -0.0016(10) 0.0025(10) 0.0022(10)
N4 0.0427(16) 0.0225(14) 0.0143(13) -0.0022(10) 0.0095(11) -0.0004(12)
C1 0.0248(17) 0.0251(17) 0.0310(19) 0.0018(14) 0.0039(13) 0.0006(14)
C2 0.0282(17) 0.0332(19) 0.036(2) 0.0111(15) 0.0047(14) 0.0045(15)
C3 0.066(3) 0.031(2) 0.055(3) 0.0090(18) 0.021(2) -0.001(2)
C4 0.035(2) 0.079(3) 0.059(3) 0.024(2) 0.019(2) 0.019(2)
C5 0.051(3) 0.087(4) 0.057(3) -0.004(3) 0.009(2) 0.026(3)
C6 0.026(2) 0.061(3) 0.076(3) 0.024(2) -0.0006(19) -0.0059(19)
C7 0.049(3) 0.056(3) 0.109(4) -0.014(3) -0.012(3) -0.004(2)
C8 0.0247(15) 0.0197(16) 0.0189(15) -0.0003(12) 0.0026(12) 0.0046(13)
C9 0.0292(17) 0.0201(16) 0.0184(16) 0.0016(12) 0.0032(12) 0.0004(13)
C10 0.0361(19) 0.043(2) 0.0260(19) 0.0062(15) 0.0085(15) 0.0005(16)
C11 0.047(2) 0.0224(18) 0.0305(19) -0.0048(13) 0.0165(15) 0.0005(15)
C12 0.044(2) 0.042(2) 0.043(2) -0.0008(17) 0.0165(18) 0.0068(18)
C13 0.041(2) 0.035(2) 0.0227(18) -0.0018(14) 0.0046(15) -0.0011(16)
C14 0.042(2) 0.052(2) 0.037(2) 0.0025(18) 0.0016(17) 0.0087(19)

loop_
_geom_bond_atom_site_label_1
_geom_bond_atom_site_label_2
_geom_bond_distance
_geom_bond_site_symmetry_2
_geom_bond_publ_flag
Pt1 N3 2.014(2) . ?
Pt1 N1 2.020(2) . ?
Pt1 Cl1 2.3041(8) . ?
Pt1 Cl2 2.3047(8) . ?
O5 C1 1.355(4) . ?
O5 N2 1.467(3) . ?
O9 C8 1.354(3) . ?
O9 N4 1.474(3) . ?
N1 C1 1.271(4) . ?
N1 H01 0.8851 . ?
N2 C4 1.455(5) . ?
N2 C6 1.478(5) . ?
N3 C8 1.273(4) . ?
N3 H03 0.9882 . ?
N4 C11 1.461(4) . ?
N4 C13 1.467(4) . ?
C1 C2 1.486(4) . ?
C2 C3 1.507(5) . ?
C2 H2A 0.9900 . ?
C2 H2B 0.9900 . ?
C3 H3A 0.9800 . ?
C3 H3B 0.9800 . ?
C3 H3C 0.9800 . ?
C4 C5 1.498(6) . ?
C4 H4A 0.9900 . ?
C4 H4B 0.9900 . ?
C5 H5A 0.9800 . ?
C5 H5B 0.9800 . ?
C5 H5C 0.9800 . ?
C6 C7 1.507(7) . ?
C6 H6A 0.9900 . ?
C6 H6B 0.9900 . ?
C7 H7A 0.9800 . ?
C7 H7B 0.9800 . ?
C7 H7C 0.9800 . ?
C8 C9 1.490(4) . ?
C9 C10 1.525(4) . ?
C9 H9A 0.9900 . ?
C9 H9B 0.9900 . ?
C10 H10A 0.9800 . ?
C10 H10B 0.9800 . ?
C10 H10C 0.9800 . ?
C11 C12 1.507(5) . ?
C11 H11A 0.9900 . ?
C11 H11B 0.9900 . ?
C12 H12A 0.9800 . ?
C12 H12B 0.9800 . ?
C12 H12C 0.9800 . ?
C13 C14 1.512(5) . ?
C13 H13A 0.9900 . ?
C13 H13B 0.9900 . ?
C14 H14A 0.9800 . ?
C14 H14B 0.9800 . ?
C14 H14C 0.9800 . ?
